data_4319428
loop_
_publ_author_name
'Peter J. Mosher'
'Glenn P. A. Yap'
'Robert J. Crutchley'

_publ_section_title
;
 A Donor-Acceptor-Donor Bridging Ligand in a Class III Mixed-Valence
 Complex
;
_journal_name_full 'Inorganic Chemistry'
_journal_page_first 1189
_journal_page_last 1195
_journal_paper_doi 10.1021/ic001268u
_journal_volume 40
_journal_year 2001
_chemical_formula_sum 'C76 H72 F12 N18 O2 P2 Ru2'
_chemical_formula_weight 1761.60
_chemical_name_systematic
; 
 ? 
;
_space_group_IT_number 2
_symmetry_cell_setting triclinic
_symmetry_space_group_name_Hall '-P 1'
_symmetry_space_group_name_H-M 'P -1'
_atom_sites_solution_hydrogens geom
_atom_sites_solution_primary direct
_atom_sites_solution_secondary difmap
_audit_creation_method SHELXL-97
_cell_angle_alpha 79.792(3)
_cell_angle_beta 68.027(3)
_cell_angle_gamma 64.447(3)
_cell_formula_units_Z 1
_cell_length_a 12.480(2)
_cell_length_b 13.090(3)
_cell_length_c 14.147(3)
_cell_measurement_reflns_used 'reflections from 60 data frames'
_cell_measurement_temperature 203(2)
_cell_measurement_theta_max 28.29
_cell_measurement_theta_min 1.47
_cell_volume 1933.2(7)
_computing_cell_refinement 'Bruker SMART'
_computing_data_collection 'Bruker SMART'
_computing_data_reduction 'Bruker SHELXTL'
_computing_molecular_graphics 'Bruker SHELXTL'
_computing_publication_material 'Bruker SHELXTL'
_computing_structure_refinement 'SHELXL-97 (Sheldrick, 1997)'
_computing_structure_solution 'SHELXS-97 (Sheldrick, 1990)'
_diffrn_ambient_temperature 203(2)
_diffrn_measured_fraction_theta_full 0.866
_diffrn_measured_fraction_theta_max 0.866
_diffrn_measurement_device_type 'CCD area detector'
_diffrn_measurement_method 'phi and omega scans'
_diffrn_radiation_monochromator graphite
_diffrn_radiation_source 'fine-focus sealed tube'
_diffrn_radiation_type MoK\a
_diffrn_radiation_wavelength 0.71073
_diffrn_reflns_av_R_equivalents 0.0444
_diffrn_reflns_av_sigmaI/netI 0.0954
_diffrn_reflns_limit_h_max 16
_diffrn_reflns_limit_h_min -15
_diffrn_reflns_limit_k_max 17
_diffrn_reflns_limit_k_min -17
_diffrn_reflns_limit_l_max 18
_diffrn_reflns_limit_l_min 0
_diffrn_reflns_number 15188
_diffrn_reflns_theta_full 28.83
_diffrn_reflns_theta_max 28.83
_diffrn_reflns_theta_min 1.72
_diffrn_standards_decay_% <1
_diffrn_standards_number '50 standard frames at start and end'
_exptl_absorpt_coefficient_mu 0.520
_exptl_absorpt_correction_T_max 0.928078
_exptl_absorpt_correction_T_min 0.690280
_exptl_absorpt_correction_type multi-scan
_exptl_absorpt_process_details 'Blessing,R., Acta Cryst. (1995) A51 33-38.'
_exptl_crystal_colour red
_exptl_crystal_density_diffrn 1.513
_exptl_crystal_density_method 'not measured'
_exptl_crystal_description plate
_exptl_crystal_F_000 896
_exptl_crystal_size_max 0.30
_exptl_crystal_size_mid 0.15
_exptl_crystal_size_min 0.04
_refine_diff_density_max 0.461
_refine_diff_density_min -0.485
_refine_diff_density_rms 0.074
_refine_ls_extinction_method none
_refine_ls_goodness_of_fit_ref 1.044
_refine_ls_hydrogen_treatment mixed
_refine_ls_matrix_type full
_refine_ls_number_parameters 506
_refine_ls_number_reflns 8763
_refine_ls_number_restraints 0
_refine_ls_restrained_S_all 1.044
_refine_ls_R_factor_all 0.0717
_refine_ls_R_factor_gt 0.0421
_refine_ls_shift/su_max 0.011
_refine_ls_shift/su_mean 0.000
_refine_ls_structure_factor_coef Fsqd
_refine_ls_weighting_details 'calc w=1/[\s^2^(Fo^2^)+(0.0100P)^2^+0.0000P] where P=(Fo^2^+2Fc^2^)/3'
_refine_ls_weighting_scheme calc
_refine_ls_wR_factor_gt 0.0682
_refine_ls_wR_factor_ref 0.0719
_reflns_number_gt 5836
_reflns_number_total 8763
_reflns_threshold_expression >2sigma(I)
_cod_data_source_file ic001268u.cif
_cod_data_source_block rc011
_cod_depositor_comments
;
The following automatic conversions were performed:

'_symmetry_cell_setting' value 'Triclinic' changed to 'triclinic'
according to the built-in table from CIF Core dictionary named
'cif_core.dic' version 2.4.1 from 2010-06-29.

Automatic conversion script
Id: cif_fix_values 1646 2011-03-28 12:23:43Z adriana 
;
_cod_original_cell_volume 1933.3(6)
_cod_database_code 4319428

loop_
_symmetry_equiv_pos_as_xyz
'x, y, z'
'-x, -y, -z'

loop_
_atom_site_label
_atom_site_type_symbol
_atom_site_fract_x
_atom_site_fract_y
_atom_site_fract_z
_atom_site_U_iso_or_equiv
_atom_site_adp_type
_atom_site_occupancy
_atom_site_symmetry_multiplicity
_atom_site_calc_flag
_atom_site_refinement_flags
_atom_site_disorder_assembly
_atom_site_disorder_group
Ru Ru 0.67359(2) -0.64945(2) -0.29986(2) 0.02679(7) Uani 1 1 d . . .
P1 P 0.54381(9) -0.00122(7) -0.72117(7) 0.0444(2) Uani 1 1 d . . .
F1 F 0.5260(2) -0.1056(2) -0.7445(2) 0.1003(8) Uani 1 1 d . . .
F2 F 0.5088(2) 0.0653(2) -0.81660(17) 0.0969(8) Uani 1 1 d . . .
F3 F 0.5621(2) 0.10167(18) -0.69705(18) 0.0835(7) Uani 1 1 d . . .
F4 F 0.5787(2) -0.0698(2) -0.62557(17) 0.0898(8) Uani 1 1 d . . .
F5 F 0.39896(18) 0.05231(17) -0.65160(17) 0.0725(6) Uani 1 1 d . . .
F6 F 0.68815(18) -0.05340(17) -0.79043(16) 0.0737(6) Uani 1 1 d . . .
N1 N 0.8630(2) -0.73772(19) -0.33049(18) 0.0317(6) Uani 1 1 d . . .
N2 N 0.6770(2) -0.78092(18) -0.19394(18) 0.0306(6) Uani 1 1 d . . .
N3 N 0.6762(2) -0.72050(19) -0.42027(18) 0.0283(6) Uani 1 1 d . . .
N4 N 0.6741(2) -0.52664(19) -0.40215(18) 0.0279(6) Uani 1 1 d . . .
N5 N 0.6708(2) -0.53197(19) -0.21826(18) 0.0319(6) Uani 1 1 d . . .
N6 N 0.4809(2) -0.57180(19) -0.24908(18) 0.0318(6) Uani 1 1 d . . .
N7 N 0.2576(2) -0.46603(19) -0.15840(19) 0.0350(6) Uani 1 1 d . . .
N8 N 0.0592(2) -0.0223(2) -0.02351(19) 0.0369(6) Uani 1 1 d . . .
N9 N 0.7449(3) -0.2528(3) 0.0155(3) 0.0682(10) Uani 1 1 d . . .
O1 O 1.0207(3) -0.7055(2) -0.6468(2) 0.0762(8) Uani 1 1 d . . .
C1 C 0.9533(3) -0.7109(3) -0.4022(3) 0.0434(8) Uani 1 1 d . . .
H1A H 0.9303 -0.6502 -0.4475 0.052 Uiso 1 1 calc R . .
C2 C 1.0801(3) -0.7691(3) -0.4125(3) 0.0563(10) Uani 1 1 d . . .
H2A H 1.1415 -0.7485 -0.4641 0.068 Uiso 1 1 calc R . .
C3 C 1.1142(3) -0.8570(3) -0.3464(3) 0.0597(11) Uani 1 1 d . . .
H3A H 1.1991 -0.8961 -0.3507 0.072 Uiso 1 1 calc R . .
C4 C 1.0234(3) -0.8875(3) -0.2740(3) 0.0516(10) Uani 1 1 d . . .
H4A H 1.0461 -0.9485 -0.2291 0.062 Uiso 1 1 calc R . .
C5 C 0.8975(3) -0.8284(2) -0.2667(2) 0.0357(7) Uani 1 1 d . . .
C6 C 0.7942(3) -0.8561(2) -0.1946(2) 0.0338(7) Uani 1 1 d . . .
C7 C 0.8083(3) -0.9515(3) -0.1304(3) 0.0504(9) Uani 1 1 d . . .
H7A H 0.8894 -1.0037 -0.1318 0.060 Uiso 1 1 calc R . .
C8 C 0.7047(4) -0.9695(3) -0.0653(3) 0.0558(10) Uani 1 1 d . . .
H8A H 0.7139 -1.0339 -0.0221 0.067 Uiso 1 1 calc R . .
C9 C 0.5877(3) -0.8925(3) -0.0639(3) 0.0488(9) Uani 1 1 d . . .
H9A H 0.5150 -0.9019 -0.0184 0.059 Uiso 1 1 calc R . .
C10 C 0.5779(3) -0.8008(2) -0.1303(2) 0.0379(8) Uani 1 1 d . . .
H10A H 0.4971 -0.7497 -0.1306 0.045 Uiso 1 1 calc R . .
C11 C 0.6785(3) -0.8228(2) -0.4257(2) 0.0340(7) Uani 1 1 d . . .
H11A H 0.6762 -0.8702 -0.3673 0.041 Uiso 1 1 calc R . .
C12 C 0.6840(3) -0.8617(3) -0.5124(3) 0.0422(8) Uani 1 1 d . . .
H12A H 0.6828 -0.9330 -0.5124 0.051 Uiso 1 1 calc R . .
C13 C 0.6912(3) -0.7944(3) -0.5990(2) 0.0430(8) Uani 1 1 d . . .
H13A H 0.6975 -0.8201 -0.6596 0.052 Uiso 1 1 calc R . .
C14 C 0.6889(3) -0.6882(2) -0.5961(2) 0.0362(7) Uani 1 1 d . . .
H14A H 0.6931 -0.6409 -0.6545 0.043 Uiso 1 1 calc R . .
C15 C 0.6807(2) -0.6525(2) -0.5067(2) 0.0282(6) Uani 1 1 d . . .
C16 C 0.6715(2) -0.5396(2) -0.4940(2) 0.0274(6) Uani 1 1 d . . .
C17 C 0.6551(3) -0.4483(2) -0.5621(2) 0.0355(7) Uani 1 1 d . . .
H17A H 0.6536 -0.4559 -0.6264 0.043 Uiso 1 1 calc R . .
C18 C 0.6408(3) -0.3459(3) -0.5341(2) 0.0375(8) Uani 1 1 d . . .
H18A H 0.6300 -0.2838 -0.5799 0.045 Uiso 1 1 calc R . .
C19 C 0.6424(3) -0.3341(2) -0.4400(2) 0.0354(7) Uani 1 1 d . . .
H19A H 0.6326 -0.2644 -0.4210 0.042 Uiso 1 1 calc R . .
C20 C 0.6586(2) -0.4265(2) -0.3738(2) 0.0281(6) Uani 1 1 d . . .
C21 C 0.6590(3) -0.4301(2) -0.2688(2) 0.0313(7) Uani 1 1 d . . .
C22 C 0.6492(3) -0.3395(3) -0.2238(3) 0.0427(8) Uani 1 1 d . . .
H22A H 0.6397 -0.2702 -0.2598 0.051 Uiso 1 1 calc R . .
C23 C 0.6534(3) -0.3505(3) -0.1263(3) 0.0551(10) Uani 1 1 d . . .
H23A H 0.6468 -0.2895 -0.0949 0.066 Uiso 1 1 calc R . .
C24 C 0.6676(3) -0.4536(3) -0.0762(3) 0.0573(10) Uani 1 1 d . . .
H24A H 0.6723 -0.4642 -0.0102 0.069 Uiso 1 1 calc R . .
C25 C 0.6748(3) -0.5407(3) -0.1233(3) 0.0481(9) Uani 1 1 d . . .
H25A H 0.6829 -0.6098 -0.0874 0.058 Uiso 1 1 calc R . .
C26 C 0.3761(3) -0.5173(2) -0.2044(2) 0.0287(7) Uani 1 1 d . . .
C27 C 0.2121(3) -0.3572(2) -0.1230(2) 0.0308(7) Uani 1 1 d . . .
C28 C 0.0819(3) -0.3038(2) -0.0702(2) 0.0388(8) Uani 1 1 d . . .
H28A H 0.0300 -0.3427 -0.0589 0.047 Uiso 1 1 calc R . .
C29 C 0.0297(3) -0.1959(2) -0.0349(2) 0.0372(8) Uani 1 1 d . . .
H29A H -0.0572 -0.1621 0.0012 0.045 Uiso 1 1 calc R . .
C30 C 0.1046(3) -0.1360(2) -0.0522(2) 0.0329(7) Uani 1 1 d . . .
C31 C 0.2329(3) -0.1883(2) -0.1022(2) 0.0394(8) Uani 1 1 d . . .
H31A H 0.2842 -0.1490 -0.1128 0.047 Uiso 1 1 calc R . .
C32 C 0.2867(3) -0.2975(2) -0.1369(2) 0.0362(7) Uani 1 1 d . . .
H32A H 0.3743 -0.3319 -0.1701 0.043 Uiso 1 1 calc R . .
C33 C 1.0455(5) -0.8066(4) -0.6900(4) 0.0880(15) Uani 1 1 d . . .
H33A H 1.1268 -0.8297 -0.7455 0.106 Uiso 1 1 calc R . .
H33B H 0.9798 -0.7935 -0.7182 0.106 Uiso 1 1 calc R . .
C34 C 1.0484(5) -0.8986(4) -0.6097(4) 0.1024(17) Uani 1 1 d . . .
H34A H 1.0609 -0.9664 -0.6386 0.154 Uiso 1 1 calc R . .
H34B H 0.9692 -0.8742 -0.5535 0.154 Uiso 1 1 calc R . .
H34C H 1.1170 -0.9148 -0.5850 0.154 Uiso 1 1 calc R . .
C35 C 1.0116(4) -0.6121(4) -0.7154(3) 0.0795(13) Uani 1 1 d . . .
H35A H 0.9368 -0.5893 -0.7349 0.095 Uiso 1 1 calc R . .
H35B H 1.0861 -0.6327 -0.7772 0.095 Uiso 1 1 calc R . .
C36 C 1.0023(4) -0.5161(3) -0.6642(3) 0.0799(13) Uani 1 1 d . . .
H36A H 0.9902 -0.4497 -0.7089 0.120 Uiso 1 1 calc R . .
H36B H 1.0794 -0.5373 -0.6498 0.120 Uiso 1 1 calc R . .
H36C H 0.9314 -0.4993 -0.6010 0.120 Uiso 1 1 calc R . .
C37 C 0.7766(3) -0.2827(3) 0.0834(3) 0.0512(9) Uani 1 1 d . . .
C38 C 0.8204(4) -0.3220(3) 0.1703(3) 0.0768(13) Uani 1 1 d . . .
H38A H 0.7635 -0.2708 0.2265 0.115 Uiso 1 1 calc R . .
H38B H 0.9044 -0.3239 0.1516 0.115 Uiso 1 1 calc R . .
H38C H 0.8226 -0.3974 0.1908 0.115 Uiso 1 1 calc R . .

loop_
_atom_site_aniso_label
_atom_site_aniso_U_11
_atom_site_aniso_U_22
_atom_site_aniso_U_33
_atom_site_aniso_U_23
_atom_site_aniso_U_13
_atom_site_aniso_U_12
Ru 0.02939(13) 0.02397(12) 0.02564(15) 0.00113(9) -0.01180(10) -0.00789(9)
P1 0.0489(6) 0.0379(5) 0.0509(7) 0.0039(4) -0.0192(5) -0.0210(4)
F1 0.0966(19) 0.0865(18) 0.130(2) -0.0346(16) -0.0097(17) -0.0594(15)
F2 0.108(2) 0.114(2) 0.0597(17) 0.0214(14) -0.0424(15) -0.0326(16)
F3 0.0901(17) 0.0740(15) 0.0981(19) -0.0304(14) -0.0098(15) -0.0508(14)
F4 0.0782(16) 0.0974(18) 0.0770(19) 0.0365(14) -0.0374(14) -0.0249(14)
F5 0.0450(12) 0.0697(14) 0.0852(17) 0.0036(12) -0.0112(12) -0.0180(11)
F6 0.0568(14) 0.0600(14) 0.0835(18) -0.0062(12) 0.0003(12) -0.0234(11)
N1 0.0310(14) 0.0338(14) 0.0296(16) -0.0030(11) -0.0102(12) -0.0114(11)
N2 0.0378(15) 0.0269(14) 0.0253(16) 0.0011(11) -0.0133(13) -0.0096(11)
N3 0.0275(13) 0.0272(13) 0.0299(15) 0.0010(11) -0.0120(12) -0.0093(11)
N4 0.0271(13) 0.0264(13) 0.0275(16) 0.0010(11) -0.0103(12) -0.0079(11)
N5 0.0358(14) 0.0302(14) 0.0284(16) 0.0015(11) -0.0139(12) -0.0101(11)
N6 0.0347(15) 0.0257(14) 0.0316(16) 0.0000(11) -0.0129(13) -0.0077(12)
N7 0.0295(14) 0.0260(13) 0.0435(17) -0.0044(12) -0.0092(13) -0.0069(11)
N8 0.0339(13) 0.0300(15) 0.0404(18) -0.0051(12) -0.0087(14) -0.0086(12)
N9 0.069(2) 0.075(2) 0.072(3) 0.001(2) -0.028(2) -0.0352(19)
O1 0.089(2) 0.0585(18) 0.077(2) -0.0114(16) -0.0343(18) -0.0163(16)
C1 0.0383(19) 0.047(2) 0.045(2) -0.0040(16) -0.0125(17) -0.0169(16)
C2 0.035(2) 0.071(3) 0.063(3) -0.009(2) -0.0092(19) -0.0246(19)
C3 0.033(2) 0.066(3) 0.073(3) -0.017(2) -0.023(2) -0.0039(18)
C4 0.043(2) 0.051(2) 0.059(3) 0.0007(18) -0.031(2) -0.0064(17)
C5 0.0383(18) 0.0339(18) 0.035(2) -0.0066(14) -0.0201(16) -0.0053(14)
C6 0.0419(19) 0.0285(16) 0.0305(19) -0.0024(13) -0.0193(16) -0.0069(14)
C7 0.063(2) 0.0353(19) 0.054(3) 0.0146(17) -0.038(2) -0.0111(17)
C8 0.078(3) 0.036(2) 0.055(3) 0.0203(18) -0.034(2) -0.023(2)
C9 0.064(2) 0.043(2) 0.046(2) 0.0108(17) -0.022(2) -0.0276(19)
C10 0.0457(19) 0.0323(18) 0.036(2) 0.0026(14) -0.0164(17) -0.0148(15)
C11 0.0383(17) 0.0246(16) 0.039(2) 0.0009(14) -0.0134(16) -0.0129(14)
C12 0.053(2) 0.0360(19) 0.042(2) -0.0073(16) -0.0135(18) -0.0217(16)
C13 0.053(2) 0.046(2) 0.035(2) -0.0094(16) -0.0156(17) -0.0211(17)
C14 0.0439(19) 0.0389(18) 0.028(2) 0.0034(14) -0.0148(16) -0.0179(15)
C15 0.0283(15) 0.0321(16) 0.0252(18) -0.0004(13) -0.0104(14) -0.0120(13)
C16 0.0232(14) 0.0314(16) 0.0253(18) -0.0014(13) -0.0065(13) -0.0099(12)
C17 0.0402(18) 0.0404(19) 0.0266(19) 0.0051(14) -0.0131(15) -0.0171(15)
C18 0.0447(19) 0.0320(18) 0.032(2) 0.0100(14) -0.0154(16) -0.0143(15)
C19 0.0401(18) 0.0267(16) 0.040(2) 0.0025(14) -0.0132(16) -0.0152(14)
C20 0.0263(15) 0.0291(16) 0.0302(18) -0.0038(13) -0.0100(14) -0.0105(12)
C21 0.0308(16) 0.0298(16) 0.0320(19) -0.0058(14) -0.0111(14) -0.0085(13)
C22 0.049(2) 0.0337(18) 0.046(2) -0.0057(16) -0.0194(18) -0.0129(15)
C23 0.072(3) 0.044(2) 0.053(3) -0.0132(19) -0.028(2) -0.0163(19)
C24 0.086(3) 0.058(3) 0.035(2) -0.0081(19) -0.033(2) -0.022(2)
C25 0.065(2) 0.042(2) 0.040(2) 0.0032(17) -0.0271(19) -0.0175(18)
C26 0.0423(19) 0.0236(15) 0.0247(18) 0.0034(13) -0.0180(15) -0.0129(14)
C27 0.0316(16) 0.0260(16) 0.0282(18) -0.0014(13) -0.0093(14) -0.0059(13)
C28 0.0319(17) 0.0314(17) 0.052(2) 0.0020(15) -0.0134(16) -0.0130(14)
C29 0.0249(16) 0.0337(18) 0.042(2) -0.0021(15) -0.0057(15) -0.0062(14)
C30 0.0326(17) 0.0282(16) 0.036(2) 0.0005(14) -0.0125(15) -0.0095(13)
C31 0.0390(18) 0.0379(18) 0.043(2) -0.0018(15) -0.0097(16) -0.0198(15)
C32 0.0287(16) 0.0335(17) 0.039(2) -0.0069(15) -0.0063(15) -0.0080(14)
C33 0.102(4) 0.075(3) 0.091(4) -0.033(3) -0.029(3) -0.031(3)
C34 0.127(4) 0.059(3) 0.126(5) -0.020(3) -0.059(4) -0.020(3)
C35 0.072(3) 0.088(3) 0.081(4) 0.014(3) -0.027(3) -0.040(3)
C36 0.067(3) 0.069(3) 0.110(4) -0.001(3) -0.033(3) -0.030(2)
C37 0.052(2) 0.045(2) 0.057(3) -0.001(2) -0.011(2) -0.0266(18)
C38 0.117(4) 0.062(3) 0.069(3) 0.018(2) -0.047(3) -0.045(3)

loop_
_atom_type_symbol
_atom_type_description
_atom_type_scat_dispersion_real
_atom_type_scat_dispersion_imag
_atom_type_scat_source
C C 0.0033 0.0016 'International Tables Vol C Tables 4.2.6.8 and 6.1.1.4'
H H 0.0000 0.0000 'International Tables Vol C Tables 4.2.6.8 and 6.1.1.4'
N N 0.0061 0.0033 'International Tables Vol C Tables 4.2.6.8 and 6.1.1.4'
F F 0.0171 0.0103 'International Tables Vol C Tables 4.2.6.8 and 6.1.1.4'
P P 0.1023 0.0942 'International Tables Vol C Tables 4.2.6.8 and 6.1.1.4'
Ru Ru -1.2594 0.8363 'International Tables Vol C Tables 4.2.6.8 and 6.1.1.4'
O O 0.0106 0.0060 'International Tables Vol C Tables 4.2.6.8 and 6.1.1.4'

loop_
_geom_angle_atom_site_label_1
_geom_angle_atom_site_label_2
_geom_angle_atom_site_label_3
_geom_angle
_geom_angle_site_symmetry_1
_geom_angle_site_symmetry_3
_geom_angle_publ_flag
N4 Ru N1 99.87(9) . . ?
N4 Ru N6 87.69(9) . . ?
N1 Ru N6 171.85(10) . . ?
N4 Ru N3 79.75(9) . . ?
N1 Ru N3 92.27(9) . . ?
N6 Ru N3 92.06(9) . . ?
N4 Ru N5 79.50(10) . . ?
N1 Ru N5 91.37(9) . . ?
N6 Ru N5 87.00(9) . . ?
N3 Ru N5 159.25(9) . . ?
N4 Ru N2 178.77(11) . . ?
N1 Ru N2 78.98(9) . . ?
N6 Ru N2 93.48(9) . . ?
N3 Ru N2 99.81(9) . . ?
N5 Ru N2 100.94(9) . . ?
F3 P1 F2 89.92(14) . . ?
F3 P1 F4 91.03(13) . . ?
F2 P1 F4 179.05(14) . . ?
F3 P1 F1 179.40(15) . . ?
F2 P1 F1 90.67(14) . . ?
F4 P1 F1 88.38(14) . . ?
F3 P1 F6 89.84(12) . . ?
F2 P1 F6 89.80(13) . . ?
F4 P1 F6 90.20(12) . . ?
F1 P1 F6 90.09(12) . . ?
F3 P1 F5 89.62(12) . . ?
F2 P1 F5 90.07(13) . . ?
F4 P1 F5 89.94(12) . . ?
F1 P1 F5 90.45(12) . . ?
F6 P1 F5 179.45(12) . . ?
C1 N1 C5 118.5(3) . . ?
C1 N1 Ru 125.8(2) . . ?
C5 N1 Ru 115.59(19) . . ?
C10 N2 C6 118.3(2) . . ?
C10 N2 Ru 126.47(19) . . ?
C6 N2 Ru 115.14(19) . . ?
C11 N3 C15 117.6(2) . . ?
C11 N3 Ru 129.00(19) . . ?
C15 N3 Ru 113.39(18) . . ?
C20 N4 C16 121.9(2) . . ?
C20 N4 Ru 118.83(19) . . ?
C16 N4 Ru 118.60(18) . . ?
C25 N5 C21 117.1(3) . . ?
C25 N5 Ru 129.2(2) . . ?
C21 N5 Ru 113.65(18) . . ?
C26 N6 Ru 164.4(2) . . ?
C26 N7 C27 118.7(2) . . ?
N8 N8 C30 114.0(3) 2 . ?
C35 O1 C33 114.3(3) . . ?
N1 C1 C2 122.5(3) . . ?
C3 C2 C1 119.0(3) . . ?
C4 C3 C2 119.3(3) . . ?
C3 C4 C5 120.3(3) . . ?
N1 C5 C4 120.4(3) . . ?
N1 C5 C6 115.0(2) . . ?
C4 C5 C6 124.6(3) . . ?
N2 C6 C7 120.2(3) . . ?
N2 C6 C5 114.9(2) . . ?
C7 C6 C5 125.0(3) . . ?
C8 C7 C6 120.3(3) . . ?
C9 C8 C7 119.0(3) . . ?
C8 C9 C10 119.0(3) . . ?
N2 C10 C9 123.2(3) . . ?
N3 C11 C12 123.3(3) . . ?
C13 C12 C11 118.8(3) . . ?
C12 C13 C14 119.4(3) . . ?
C15 C14 C13 119.4(3) . . ?
N3 C15 C14 121.6(3) . . ?
N3 C15 C16 114.7(2) . . ?
C14 C15 C16 123.7(3) . . ?
N4 C16 C17 119.3(3) . . ?
N4 C16 C15 113.2(2) . . ?
C17 C16 C15 127.5(3) . . ?
C18 C17 C16 119.2(3) . . ?
C19 C18 C17 120.7(3) . . ?
C18 C19 C20 118.7(3) . . ?
N4 C20 C19 120.3(3) . . ?
N4 C20 C21 112.8(2) . . ?
C19 C20 C21 126.9(3) . . ?
N5 C21 C22 121.7(3) . . ?
N5 C21 C20 114.7(2) . . ?
C22 C21 C20 123.7(3) . . ?
C21 C22 C23 120.1(3) . . ?
C24 C23 C22 118.1(3) . . ?
C23 C24 C25 119.7(3) . . ?
N5 C25 C24 123.3(3) . . ?
N6 C26 N7 173.1(3) . . ?
N7 C27 C28 117.7(3) . . ?
N7 C27 C32 124.5(3) . . ?
C28 C27 C32 117.9(3) . . ?
C29 C28 C27 121.1(3) . . ?
C28 C29 C30 120.4(3) . . ?
C31 C30 C29 119.1(3) . . ?
C31 C30 N8 116.0(2) . . ?
C29 C30 N8 124.9(3) . . ?
C32 C31 C30 121.0(3) . . ?
C31 C32 C27 120.5(3) . . ?
O1 C33 C34 109.7(4) . . ?
O1 C35 C36 108.6(4) . . ?
N9 C37 C38 178.9(4) . . ?

loop_
_geom_bond_atom_site_label_1
_geom_bond_atom_site_label_2
_geom_bond_distance
_geom_bond_site_symmetry_2
_geom_bond_publ_flag
Ru N4 1.964(2) . ?
Ru N1 2.041(2) . ?
Ru N6 2.046(2) . ?
Ru N3 2.065(2) . ?
Ru N5 2.062(2) . ?
Ru N2 2.069(2) . ?
P1 F3 1.571(2) . ?
P1 F2 1.571(2) . ?
P1 F4 1.581(2) . ?
P1 F1 1.582(2) . ?
P1 F6 1.589(2) . ?
P1 F5 1.596(2) . ?
N1 C1 1.336(4) . ?
N1 C5 1.371(3) . ?
N2 C10 1.330(4) . ?
N2 C6 1.364(3) . ?
N3 C11 1.342(3) . ?
N3 C15 1.377(3) . ?
N4 C20 1.351(3) . ?
N4 C16 1.355(3) . ?
N5 C25 1.346(4) . ?
N5 C21 1.372(3) . ?
N6 C26 1.164(3) . ?
N7 C26 1.281(4) . ?
N7 C27 1.394(3) . ?
N8 N8 1.274(4) 2 ?
N8 C30 1.420(3) . ?
N9 C37 1.118(4) . ?
O1 C35 1.412(4) . ?
O1 C33 1.419(4) . ?
C1 C2 1.390(4) . ?
C2 C3 1.369(5) . ?
C3 C4 1.366(5) . ?
C4 C5 1.391(4) . ?
C5 C6 1.456(4) . ?
C6 C7 1.395(4) . ?
C7 C8 1.368(5) . ?
C8 C9 1.365(4) . ?
C9 C10 1.377(4) . ?
C11 C12 1.378(4) . ?
C12 C13 1.374(4) . ?
C13 C14 1.386(4) . ?
C14 C15 1.378(4) . ?
C15 C16 1.471(4) . ?
C16 C17 1.387(4) . ?
C17 C18 1.384(4) . ?
C18 C19 1.375(4) . ?
C19 C20 1.382(4) . ?
C20 C21 1.480(4) . ?
C21 C22 1.383(4) . ?
C22 C23 1.379(4) . ?
C23 C24 1.380(4) . ?
C24 C25 1.373(4) . ?
C27 C28 1.408(4) . ?
C27 C32 1.398(4) . ?
C28 C29 1.372(4) . ?
C29 C30 1.393(4) . ?
C30 C31 1.382(4) . ?
C31 C32 1.381(4) . ?
C33 C34 1.500(6) . ?
C35 C36 1.500(5) . ?
C37 C38 1.453(5) . ?
